data_1547619
loop_
_publ_author_name
'Osuka, Atsuhiro'
'Fujimoto, Keisuke'

_publ_section_title
;
 Effective stabilization of a planar phosphorus(III) center embedded in a
 porphyrin-based fused aromatic skeleton
;
_journal_name_full 'Chem. Sci.'
_journal_paper_doi 10.1039/C7SC03882H
_journal_year 2017
_chemical_formula_moiety 'C68 H57 N4 Ni O5 P S2, 5(C Cl4)'
_chemical_formula_sum 'C73 H57 Cl20 N4 Ni O5 P S2'
_chemical_formula_weight 1933.02
_space_group_crystal_system triclinic
_space_group_IT_number 2
_space_group_name_Hall '-P 1'
_space_group_name_H-M_alt 'P -1'
_symmetry_space_group_name_Hall '-P 1'
_symmetry_space_group_name_H-M 'P -1'
_atom_sites_solution_hydrogens geom
_audit_creation_method SHELXL-2014/7
_audit_update_record
;
2017-09-01 deposited with the CCDC.
2017-10-06 downloaded from the CCDC.
;
_cell_angle_alpha 80.1620(10)
_cell_angle_beta 86.521(12)
_cell_angle_gamma 67.319(8)
_cell_formula_units_Z 2
_cell_length_a 14.5544(7)
_cell_length_b 16.0580(5)
_cell_length_c 19.2527(17)
_cell_measurement_reflns_used 3711
_cell_measurement_temperature 93(2)
_cell_measurement_theta_max 68.2
_cell_measurement_theta_min 28.2
_cell_volume 4090.5(5)
_computing_structure_refinement 'SHELXL-2014/7 (Sheldrick, 2014)'
_diffrn_ambient_temperature 93(2)
_diffrn_detector_area_resol_mean 5.8140
_diffrn_measured_fraction_theta_full 0.962
_diffrn_measured_fraction_theta_max 0.959
_diffrn_measurement_device_type 'Rigaku XtaLAB P200'
_diffrn_measurement_method \w
_diffrn_radiation_type CuK\a
_diffrn_radiation_wavelength 1.54187
_diffrn_reflns_av_R_equivalents 0.0368
_diffrn_reflns_av_unetI/netI 0.0306
_diffrn_reflns_Laue_measured_fraction_full 0.962
_diffrn_reflns_Laue_measured_fraction_max 0.959
_diffrn_reflns_limit_h_max 12
_diffrn_reflns_limit_h_min -17
_diffrn_reflns_limit_k_max 19
_diffrn_reflns_limit_k_min -19
_diffrn_reflns_limit_l_max 23
_diffrn_reflns_limit_l_min -23
_diffrn_reflns_number 53158
_diffrn_reflns_point_group_measured_fraction_full 0.962
_diffrn_reflns_point_group_measured_fraction_max 0.959
_diffrn_reflns_theta_full 67.687
_diffrn_reflns_theta_max 68.530
_diffrn_reflns_theta_min 6.593
_exptl_absorpt_coefficient_mu 7.441
_exptl_absorpt_correction_T_max 1.000
_exptl_absorpt_correction_T_min 0.789
_exptl_absorpt_correction_type multi-scan
_exptl_absorpt_process_details 'REQAB (Rigaku, 1998)'
_exptl_crystal_colour Green
_exptl_crystal_density_diffrn 1.569
_exptl_crystal_description Prism
_exptl_crystal_F_000 1956
_exptl_crystal_size_max 0.210
_exptl_crystal_size_mid 0.190
_exptl_crystal_size_min 0.050
_refine_diff_density_max 1.345
_refine_diff_density_min -0.684
_refine_diff_density_rms 0.080
_refine_ls_extinction_method none
_refine_ls_goodness_of_fit_ref 1.007
_refine_ls_hydrogen_treatment constr
_refine_ls_matrix_type full
_refine_ls_number_parameters 955
_refine_ls_number_reflns 14460
_refine_ls_number_restraints 0
_refine_ls_restrained_S_all 1.007
_refine_ls_R_factor_all 0.0474
_refine_ls_R_factor_gt 0.0422
_refine_ls_shift/su_max 0.001
_refine_ls_shift/su_mean 0.000
_refine_ls_structure_factor_coef Fsqd
_refine_ls_weighting_details 'w=1/[\s^2^(Fo^2^)+(0.0832P)^2^+3.3123P] where P=(Fo^2^+2Fc^2^)/3'
_refine_ls_weighting_scheme calc
_refine_ls_wR_factor_gt 0.1225
_refine_ls_wR_factor_ref 0.1250
_reflns_Friedel_coverage 0.000
_reflns_number_gt 12426
_reflns_number_total 14460
_reflns_threshold_expression 'I > 2\s(I)'
_cod_data_source_file c7sc03882h2.cif
_cod_data_source_block 1224kf
_cod_database_code 1547619
_shelx_shelxl_version_number 2014/7
_shelx_space_group_comment
;
The symmetry employed for this shelxl refinement is uniquely defined
by the following loop, which should always be used as a source of
symmetry information in preference to the above space-group names.
They are only intended as comments.
;
_shelx_estimated_absorpt_t_min 0.304
_shelx_estimated_absorpt_t_max 0.707

loop_
_space_group_symop_operation_xyz
'x, y, z'
'-x, -y, -z'

loop_
_atom_site_label
_atom_site_type_symbol
_atom_site_fract_x
_atom_site_fract_y
_atom_site_fract_z
_atom_site_U_iso_or_equiv
_atom_site_adp_type
_atom_site_occupancy
_atom_site_site_symmetry_order
_atom_site_calc_flag
_atom_site_refinement_flags_posn
_atom_site_refinement_flags_adp
Ni1 Ni 0.49165(3) 0.71257(3) 0.27879(2) 0.01223(11) Uani 1 1 d . .
N1 N 0.62140(15) 0.70042(14) 0.30772(11) 0.0137(4) Uani 1 1 d . .
N2 N 0.43467(15) 0.76269(14) 0.36308(11) 0.0136(4) Uani 1 1 d . .
N3 N 0.36250(15) 0.72413(14) 0.24972(11) 0.0140(4) Uani 1 1 d . .
N4 N 0.54824(15) 0.66656(14) 0.19313(11) 0.0138(4) Uani 1 1 d . .
P1 P 0.84745(5) 0.53920(4) 0.19456(3) 0.01360(14) Uani 1 1 d . .
O1 O 0.86759(14) 0.44016(12) 0.20365(9) 0.0193(4) Uani 1 1 d . .
O2 O 0.98807(14) 0.58753(13) 0.41805(10) 0.0241(4) Uani 1 1 d . .
O3 O 0.99164(14) 0.71299(13) 0.32487(10) 0.0220(4) Uani 1 1 d . .
O4 O 0.74775(14) 0.58730(13) -0.06259(9) 0.0222(4) Uani 1 1 d . .
O5 O 0.69549(14) 0.74433(13) -0.03850(10) 0.0221(4) Uani 1 1 d . .
S1 S 0.99080(4) 0.62296(4) 0.34474(3) 0.01619(14) Uani 1 1 d . .
S2 S 0.75964(5) 0.64945(4) -0.02179(3) 0.01500(14) Uani 1 1 d . .
C1 C 0.71156(18) 0.65314(16) 0.27991(13) 0.0132(5) Uani 1 1 d . .
C2 C 0.79157(18) 0.66096(16) 0.31557(13) 0.0135(5) Uani 1 1 d . .
C3 C 0.74941(19) 0.71522(17) 0.36470(13) 0.0156(5) Uani 1 1 d . .
H1 H 0.7829 0.7347 0.3955 0.019 Uiso 1 1 calc R U
C4 C 0.64444(19) 0.73754(17) 0.36122(13) 0.0141(5) Uani 1 1 d . .
C5 C 0.57781(19) 0.78268(16) 0.40914(13) 0.0144(5) Uani 1 1 d . .
C6 C 0.47917(19) 0.79103(16) 0.41054(13) 0.0145(5) Uani 1 1 d . .
C7 C 0.41184(19) 0.82467(17) 0.46540(14) 0.0167(5) Uani 1 1 d . .
H2 H 0.4253 0.8481 0.5040 0.020 Uiso 1 1 calc R U
C8 C 0.32576(19) 0.81727(17) 0.45249(13) 0.0171(5) Uani 1 1 d . .
H3 H 0.2670 0.8344 0.4801 0.020 Uiso 1 1 calc R U
C9 C 0.34003(19) 0.77839(16) 0.38886(13) 0.0150(5) Uani 1 1 d . .
C10 C 0.26600(19) 0.76235(17) 0.35735(13) 0.0151(5) Uani 1 1 d . .
C11 C 0.27777(19) 0.73831(17) 0.29055(13) 0.0160(5) Uani 1 1 d . .
C12 C 0.20004(19) 0.73220(18) 0.25197(14) 0.0184(5) Uani 1 1 d . .
H4 H 0.1359 0.7370 0.2691 0.022 Uiso 1 1 calc R U
C13 C 0.2352(2) 0.71829(19) 0.18682(14) 0.0204(6) Uani 1 1 d . .
H5 H 0.1999 0.7130 0.1490 0.024 Uiso 1 1 calc R U
C14 C 0.33574(19) 0.71293(17) 0.18536(13) 0.0159(5) Uani 1 1 d . .
C15 C 0.39746(19) 0.69581(17) 0.12703(13) 0.0157(5) Uani 1 1 d . .
C16 C 0.49831(19) 0.67436(17) 0.13150(13) 0.0146(5) Uani 1 1 d . .
C17 C 0.56658(19) 0.65003(17) 0.07510(13) 0.0151(5) Uani 1 1 d . .
H6 H 0.5503 0.6529 0.0275 0.018 Uiso 1 1 calc R U
C18 C 0.65998(19) 0.62181(16) 0.10288(13) 0.0146(5) Uani 1 1 d . .
C19 C 0.64643(19) 0.63024(16) 0.17672(13) 0.0137(5) Uani 1 1 d . .
C20 C 0.72656(18) 0.61222(17) 0.22058(13) 0.0141(5) Uani 1 1 d . .
C21 C 0.89355(18) 0.61577(17) 0.29704(13) 0.0143(5) Uani 1 1 d . .
C22 C 0.93098(19) 0.56080(17) 0.24787(13) 0.0153(5) Uani 1 1 d . .
C23 C 1.04068(19) 0.51312(18) 0.25205(13) 0.0179(5) Uani 1 1 d . .
C24 C 1.0840(2) 0.54314(19) 0.30048(14) 0.0195(6) Uani 1 1 d . .
C25 C 1.1848(2) 0.5108(2) 0.31169(14) 0.0245(6) Uani 1 1 d . .
H7 H 1.2121 0.5335 0.3442 0.029 Uiso 1 1 calc R U
C26 C 1.2458(2) 0.4435(2) 0.27381(15) 0.0288(7) Uani 1 1 d . .
H8 H 1.3160 0.4206 0.2797 0.035 Uiso 1 1 calc R U
C27 C 1.2047(2) 0.4094(2) 0.22742(15) 0.0294(7) Uani 1 1 d . .
H9 H 1.2470 0.3623 0.2028 0.035 Uiso 1 1 calc R U
C28 C 1.1015(2) 0.44384(19) 0.21665(14) 0.0232(6) Uani 1 1 d . .
H10 H 1.0737 0.4199 0.1854 0.028 Uiso 1 1 calc R U
C29 C 0.75423(19) 0.61028(17) 0.07006(13) 0.0148(5) Uani 1 1 d . .
C30 C 0.84370(19) 0.58712(17) 0.10133(13) 0.0152(5) Uani 1 1 d . .
C31 C 0.92020(19) 0.60185(17) 0.05267(13) 0.0154(5) Uani 1 1 d . .
C32 C 0.88487(19) 0.63632(17) -0.01675(13) 0.0157(5) Uani 1 1 d . .
C33 C 0.9406(2) 0.65939(18) -0.07107(14) 0.0196(6) Uani 1 1 d . .
H11 H 0.9136 0.6834 -0.1173 0.023 Uiso 1 1 calc R U
C34 C 1.0381(2) 0.64634(19) -0.05611(15) 0.0226(6) Uani 1 1 d . .
H12 H 1.0795 0.6600 -0.0926 0.027 Uiso 1 1 calc R U
C35 C 1.0747(2) 0.61343(19) 0.01212(16) 0.0236(6) Uani 1 1 d . .
H13 H 1.1409 0.6059 0.0219 0.028 Uiso 1 1 calc R U
C36 C 1.0169(2) 0.59118(18) 0.06651(15) 0.0205(6) Uani 1 1 d . .
H14 H 1.0434 0.5688 0.1129 0.025 Uiso 1 1 calc R U
C37 C 0.61576(18) 0.81637(17) 0.46475(13) 0.0153(5) Uani 1 1 d . .
C38 C 0.6623(2) 0.75617(18) 0.52537(14) 0.0191(6) Uani 1 1 d . .
C39 C 0.6994(2) 0.7890(2) 0.57525(14) 0.0226(6) Uani 1 1 d . .
H15 H 0.7304 0.7489 0.6168 0.027 Uiso 1 1 calc R U
C40 C 0.6922(2) 0.8790(2) 0.56546(15) 0.0227(6) Uani 1 1 d . .
C41 C 0.6464(2) 0.93662(19) 0.50493(15) 0.0223(6) Uani 1 1 d . .
H16 H 0.6413 0.9983 0.4980 0.027 Uiso 1 1 calc R U
C42 C 0.60759(19) 0.90770(18) 0.45398(14) 0.0184(5) Uani 1 1 d . .
C43 C 0.6743(2) 0.65738(19) 0.53671(15) 0.0280(7) Uani 1 1 d . .
H17 H 0.6442 0.6458 0.4970 0.042 Uiso 1 1 calc R U
H18 H 0.7452 0.6182 0.5400 0.042 Uiso 1 1 calc R U
H19 H 0.6411 0.6438 0.5805 0.042 Uiso 1 1 calc R U
C44 C 0.7338(2) 0.9127(2) 0.61983(17) 0.0328(7) Uani 1 1 d . .
H20 H 0.7632 0.8627 0.6588 0.049 Uiso 1 1 calc R U
H21 H 0.7849 0.9343 0.5982 0.049 Uiso 1 1 calc R U
H22 H 0.6800 0.9631 0.6378 0.049 Uiso 1 1 calc R U
C45 C 0.5598(2) 0.97219(19) 0.38779(15) 0.0237(6) Uani 1 1 d . .
H23 H 0.5368 0.9401 0.3581 0.036 Uiso 1 1 calc R U
H24 H 0.5029 1.0246 0.4005 0.036 Uiso 1 1 calc R U
H25 H 0.6085 0.9937 0.3618 0.036 Uiso 1 1 calc R U
C46 C 0.16908(19) 0.78054(17) 0.39463(13) 0.0161(5) Uani 1 1 d . .
C47 C 0.16239(19) 0.72451(18) 0.45661(14) 0.0183(5) Uani 1 1 d . .
H26 H 0.2197 0.6729 0.4742 0.022 Uiso 1 1 calc R U
C48 C 0.0732(2) 0.74254(18) 0.49340(14) 0.0179(5) Uani 1 1 d . .
C49 C -0.0084(2) 0.81970(19) 0.46636(14) 0.0196(6) Uani 1 1 d . .
H27 H -0.0696 0.8335 0.4911 0.024 Uiso 1 1 calc R U
C50 C -0.00417(19) 0.87778(17) 0.40438(14) 0.0183(5) Uani 1 1 d . .
C51 C 0.08520(19) 0.85710(17) 0.36871(14) 0.0176(5) Uani 1 1 d . .
H28 H 0.0897 0.8952 0.3262 0.021 Uiso 1 1 calc R U
C52 C 0.0680(2) 0.68319(19) 0.56454(14) 0.0230(6) Uani 1 1 d . .
C53 C 0.1362(2) 0.5830(2) 0.56492(17) 0.0320(7) Uani 1 1 d . .
H29 H 0.2047 0.5784 0.5554 0.048 Uiso 1 1 calc R U
H30 H 0.1333 0.5474 0.6112 0.048 Uiso 1 1 calc R U
H31 H 0.1142 0.5589 0.5284 0.048 Uiso 1 1 calc R U
C54 C 0.1006(3) 0.7208(2) 0.62256(16) 0.0433(9) Uani 1 1 d . .
H32 H 0.0567 0.7850 0.6221 0.065 Uiso 1 1 calc R U
H33 H 0.0966 0.6852 0.6685 0.065 Uiso 1 1 calc R U
H34 H 0.1693 0.7162 0.6141 0.065 Uiso 1 1 calc R U
C55 C -0.0372(2) 0.6850(3) 0.57968(19) 0.0420(9) Uani 1 1 d . .
H35 H -0.0838 0.7482 0.5800 0.063 Uiso 1 1 calc R U
H36 H -0.0572 0.6598 0.5430 0.063 Uiso 1 1 calc R U
H37 H -0.0380 0.6483 0.6257 0.063 Uiso 1 1 calc R U
C56 C -0.0978(2) 0.96080(19) 0.37681(15) 0.0236(6) Uani 1 1 d . .
C57 C -0.1407(2) 1.0207(2) 0.43407(18) 0.0335(7) Uani 1 1 d . .
H38 H -0.0913 1.0429 0.4472 0.050 Uiso 1 1 calc R U
H39 H -0.2009 1.0729 0.4161 0.050 Uiso 1 1 calc R U
H40 H -0.1575 0.9847 0.4756 0.050 Uiso 1 1 calc R U
C58 C -0.1752(2) 0.9261(2) 0.35628(17) 0.0306(7) Uani 1 1 d . .
H41 H -0.1477 0.8878 0.3197 0.046 Uiso 1 1 calc R U
H42 H -0.1920 0.8900 0.3978 0.046 Uiso 1 1 calc R U
H43 H -0.2353 0.9783 0.3383 0.046 Uiso 1 1 calc R U
C59 C -0.0767(2) 1.0200(2) 0.31143(18) 0.0357(8) Uani 1 1 d . .
H44 H -0.0491 0.9827 0.2742 0.054 Uiso 1 1 calc R U
H45 H -0.1388 1.0707 0.2947 0.054 Uiso 1 1 calc R U
H46 H -0.0287 1.0445 0.3236 0.054 Uiso 1 1 calc R U
C60 C 0.35508(18) 0.69642(18) 0.05750(13) 0.0162(5) Uani 1 1 d . .
C61 C 0.3597(2) 0.6148(2) 0.03794(15) 0.0219(6) Uani 1 1 d . .
C62 C 0.3236(2) 0.6180(2) -0.02847(15) 0.0258(6) Uani 1 1 d . .
H47 H 0.3264 0.5629 -0.0421 0.031 Uiso 1 1 calc R U
C63 C 0.2836(2) 0.6992(2) -0.07514(15) 0.0269(6) Uani 1 1 d . .
C64 C 0.2784(2) 0.7794(2) -0.05361(15) 0.0265(6) Uani 1 1 d . .
H48 H 0.2503 0.8356 -0.0848 0.032 Uiso 1 1 calc R U
C65 C 0.3129(2) 0.77973(19) 0.01188(14) 0.0210(6) Uani 1 1 d . .
C66 C 0.4031(2) 0.5248(2) 0.08654(18) 0.0317(7) Uani 1 1 d . .
H49 H 0.4247 0.5347 0.1306 0.048 Uiso 1 1 calc R U
H50 H 0.3524 0.4982 0.0968 0.048 Uiso 1 1 calc R U
H51 H 0.4603 0.4829 0.0639 0.048 Uiso 1 1 calc R U
C67 C 0.2490(3) 0.7010(3) -0.14805(16) 0.0407(9) Uani 1 1 d . .
H52 H 0.2232 0.7640 -0.1731 0.061 Uiso 1 1 calc R U
H53 H 0.3051 0.6633 -0.1742 0.061 Uiso 1 1 calc R U
H54 H 0.1962 0.6767 -0.1441 0.061 Uiso 1 1 calc R U
C68 C 0.3072(3) 0.8675(2) 0.03350(16) 0.0304(7) Uani 1 1 d . .
H55 H 0.3349 0.8545 0.0811 0.046 Uiso 1 1 calc R U
H56 H 0.3455 0.8949 0.0004 0.046 Uiso 1 1 calc R U
H57 H 0.2375 0.9100 0.0331 0.046 Uiso 1 1 calc R U
C69 C 0.4398(3) 0.5356(2) 0.6204(2) 0.0378(8) Uani 1 1 d . .
C70 C 0.4866(2) 0.7895(2) 0.76010(17) 0.0339(7) Uani 1 1 d . .
C71 C 0.5706(2) 0.9259(2) 0.14238(17) 0.0313(7) Uani 1 1 d . .
C72 C 0.9399(2) 0.8625(2) 0.08851(16) 0.0293(7) Uani 1 1 d . .
C73 C 0.8454(2) 0.9229(2) -0.18735(16) 0.0304(7) Uani 1 1 d . .
Cl1 Cl 0.35992(8) 0.54813(6) 0.69390(5) 0.0506(2) Uani 1 1 d . .
Cl2 Cl 0.42008(7) 0.46195(5) 0.57018(5) 0.0431(2) Uani 1 1 d . .
Cl3 Cl 0.56481(8) 0.48993(7) 0.64792(8) 0.0752(4) Uani 1 1 d . .
Cl4 Cl 0.41270(6) 0.64359(5) 0.56691(4) 0.03232(18) Uani 1 1 d . .
Cl5 Cl 0.36823(6) 0.87296(5) 0.77090(4) 0.03690(19) Uani 1 1 d . .
Cl6 Cl 0.51682(7) 0.70168(7) 0.83252(5) 0.0562(3) Uani 1 1 d . .
Cl7 Cl 0.48549(8) 0.74517(7) 0.68279(5) 0.0567(3) Uani 1 1 d . .
Cl8 Cl 0.57595(7) 0.83921(7) 0.75139(5) 0.0481(2) Uani 1 1 d . .
Cl9 Cl 0.46940(7) 0.91899(6) 0.19401(5) 0.0476(2) Uani 1 1 d . .
Cl10 Cl 0.59932(6) 0.85094(5) 0.08005(4) 0.03775(19) Uani 1 1 d . .
Cl11 Cl 0.67503(7) 0.89352(6) 0.19778(4) 0.0420(2) Uani 1 1 d . .
Cl12 Cl 0.53894(8) 1.03818(6) 0.09751(4) 0.0484(2) Uani 1 1 d . .
Cl13 Cl 0.96095(6) 0.79331(6) 0.17205(4) 0.03576(18) Uani 1 1 d . .
Cl14 Cl 0.85177(6) 0.84404(5) 0.04155(4) 0.03167(17) Uani 1 1 d . .
Cl15 Cl 1.05246(6) 0.83729(6) 0.04130(4) 0.0426(2) Uani 1 1 d . .
Cl16 Cl 0.89411(8) 0.97791(6) 0.10026(6) 0.0564(3) Uani 1 1 d . .
Cl17 Cl 0.92412(6) 0.83702(6) -0.23477(4) 0.03883(19) Uani 1 1 d . .
Cl18 Cl 0.76111(6) 0.88378(5) -0.13755(4) 0.03254(17) Uani 1 1 d . .
Cl19 Cl 0.78036(6) 1.02273(5) -0.24679(4) 0.03778(19) Uani 1 1 d . .
Cl20 Cl 0.91982(7) 0.94774(8) -0.13157(5) 0.0502(2) Uani 1 1 d . .

loop_
_atom_site_aniso_label
_atom_site_aniso_U_11
_atom_site_aniso_U_22
_atom_site_aniso_U_33
_atom_site_aniso_U_23
_atom_site_aniso_U_13
_atom_site_aniso_U_12
Ni1 0.0081(2) 0.0176(2) 0.0097(2) 0.00066(16) 0.00157(16) -0.00484(17)
N1 0.0118(10) 0.0165(10) 0.0111(10) 0.0000(8) 0.0018(8) -0.0048(8)
N2 0.0106(10) 0.0161(10) 0.0121(10) 0.0023(8) 0.0016(8) -0.0051(8)
N3 0.0097(10) 0.0194(10) 0.0113(10) 0.0014(8) 0.0030(8) -0.0058(8)
N4 0.0110(10) 0.0172(10) 0.0120(10) 0.0029(8) 0.0002(8) -0.0062(8)
P1 0.0105(3) 0.0173(3) 0.0108(3) 0.0000(2) 0.0013(2) -0.0039(2)
O1 0.0208(10) 0.0169(9) 0.0172(9) 0.0007(7) 0.0005(8) -0.0053(7)
O2 0.0216(10) 0.0360(11) 0.0133(9) -0.0009(8) -0.0007(8) -0.0107(9)
O3 0.0155(9) 0.0263(10) 0.0254(10) -0.0033(8) 0.0017(8) -0.0099(8)
O4 0.0243(10) 0.0318(10) 0.0141(9) -0.0057(8) 0.0020(8) -0.0141(8)
O5 0.0183(10) 0.0233(10) 0.0182(9) 0.0051(7) 0.0011(8) -0.0043(8)
S1 0.0102(3) 0.0238(3) 0.0133(3) -0.0013(2) 0.0000(2) -0.0058(2)
S2 0.0132(3) 0.0205(3) 0.0103(3) -0.0001(2) 0.0027(2) -0.0067(2)
C1 0.0105(12) 0.0146(12) 0.0121(12) 0.0025(9) 0.0013(10) -0.0044(9)
C2 0.0096(12) 0.0168(12) 0.0123(12) 0.0022(9) 0.0001(10) -0.0050(10)
C3 0.0130(12) 0.0202(12) 0.0132(12) 0.0003(10) 0.0003(10) -0.0071(10)
C4 0.0133(12) 0.0169(12) 0.0111(12) 0.0012(9) 0.0009(10) -0.0062(10)
C5 0.0138(12) 0.0157(12) 0.0124(12) 0.0019(9) 0.0017(10) -0.0062(10)
C6 0.0154(13) 0.0119(11) 0.0128(12) 0.0012(9) 0.0016(10) -0.0030(10)
C7 0.0171(13) 0.0170(12) 0.0154(12) -0.0030(10) 0.0038(10) -0.0061(10)
C8 0.0144(13) 0.0177(12) 0.0149(12) 0.0002(10) 0.0044(10) -0.0034(10)
C9 0.0111(12) 0.0155(12) 0.0136(12) 0.0038(9) 0.0026(10) -0.0029(10)
C10 0.0108(12) 0.0158(12) 0.0142(12) 0.0057(9) 0.0008(10) -0.0036(10)
C11 0.0120(12) 0.0181(12) 0.0141(12) 0.0042(10) 0.0016(10) -0.0048(10)
C12 0.0092(12) 0.0265(14) 0.0189(13) 0.0010(10) 0.0019(10) -0.0083(11)
C13 0.0125(13) 0.0302(14) 0.0182(13) -0.0004(11) -0.0004(11) -0.0093(11)
C14 0.0123(12) 0.0190(12) 0.0141(12) 0.0022(10) -0.0004(10) -0.0053(10)
C15 0.0142(13) 0.0168(12) 0.0139(12) 0.0033(9) -0.0009(10) -0.0059(10)
C16 0.0141(13) 0.0174(12) 0.0114(12) 0.0035(9) 0.0000(10) -0.0074(10)
C17 0.0156(13) 0.0203(12) 0.0105(12) -0.0003(9) 0.0010(10) -0.0091(10)
C18 0.0147(13) 0.0166(12) 0.0114(12) -0.0012(9) 0.0028(10) -0.0057(10)
C19 0.0117(12) 0.0162(12) 0.0124(12) 0.0011(9) 0.0023(10) -0.0064(10)
C20 0.0109(12) 0.0185(12) 0.0116(12) 0.0017(9) 0.0019(10) -0.0061(10)
C21 0.0103(12) 0.0180(12) 0.0128(12) 0.0024(9) -0.0005(10) -0.0054(10)
C22 0.0126(13) 0.0179(12) 0.0131(12) 0.0022(9) 0.0003(10) -0.0052(10)
C23 0.0125(13) 0.0236(13) 0.0133(12) 0.0033(10) -0.0001(10) -0.0046(10)
C24 0.0129(13) 0.0258(14) 0.0135(12) 0.0018(10) 0.0018(10) -0.0027(11)
C25 0.0161(14) 0.0339(15) 0.0180(14) 0.0014(11) -0.0046(11) -0.0052(12)
C26 0.0099(13) 0.0446(18) 0.0200(14) 0.0000(13) -0.0008(11) 0.0004(12)
C27 0.0190(15) 0.0365(16) 0.0177(14) -0.0018(12) 0.0013(12) 0.0045(13)
C28 0.0178(14) 0.0291(15) 0.0145(13) -0.0014(11) -0.0008(11) -0.0008(12)
C29 0.0153(13) 0.0167(12) 0.0117(12) -0.0002(9) 0.0019(10) -0.0066(10)
C30 0.0124(12) 0.0177(12) 0.0140(12) -0.0017(10) 0.0022(10) -0.0048(10)
C31 0.0139(13) 0.0160(12) 0.0147(12) -0.0008(10) 0.0038(10) -0.0051(10)
C32 0.0139(13) 0.0164(12) 0.0167(13) -0.0022(10) 0.0023(10) -0.0062(10)
C33 0.0224(14) 0.0198(13) 0.0161(13) -0.0029(10) 0.0071(11) -0.0086(11)
C34 0.0192(14) 0.0246(14) 0.0241(14) -0.0028(11) 0.0102(11) -0.0105(11)
C35 0.0126(13) 0.0257(14) 0.0304(15) -0.0023(12) 0.0050(12) -0.0066(11)
C36 0.0143(13) 0.0236(13) 0.0200(13) 0.0003(11) 0.0016(11) -0.0051(11)
C37 0.0099(12) 0.0210(13) 0.0153(12) -0.0052(10) 0.0057(10) -0.0060(10)
C38 0.0164(13) 0.0251(14) 0.0164(13) -0.0028(10) 0.0026(11) -0.0091(11)
C39 0.0170(14) 0.0325(15) 0.0164(13) -0.0043(11) 0.0014(11) -0.0073(12)
C40 0.0141(13) 0.0334(15) 0.0238(14) -0.0124(12) 0.0064(11) -0.0102(12)
C41 0.0180(14) 0.0237(14) 0.0278(15) -0.0085(11) 0.0053(12) -0.0096(11)
C42 0.0131(13) 0.0212(13) 0.0199(13) -0.0036(10) 0.0061(11) -0.0061(11)
C43 0.0368(17) 0.0260(15) 0.0205(14) 0.0046(11) -0.0057(13) -0.0138(13)
C44 0.0270(16) 0.0445(18) 0.0333(17) -0.0154(14) 0.0009(14) -0.0169(14)
C45 0.0232(15) 0.0217(14) 0.0247(15) 0.0007(11) 0.0020(12) -0.0090(12)
C46 0.0121(12) 0.0204(13) 0.0150(12) -0.0005(10) 0.0025(10) -0.0066(10)
C47 0.0124(13) 0.0212(13) 0.0167(13) 0.0036(10) 0.0009(10) -0.0043(10)
C48 0.0155(13) 0.0209(13) 0.0154(13) 0.0025(10) 0.0017(10) -0.0072(11)
C49 0.0124(13) 0.0276(14) 0.0180(13) -0.0025(11) 0.0058(11) -0.0082(11)
C50 0.0135(13) 0.0188(13) 0.0204(13) -0.0005(10) 0.0008(11) -0.0052(10)
C51 0.0164(13) 0.0198(13) 0.0152(12) 0.0031(10) 0.0017(10) -0.0079(11)
C52 0.0195(14) 0.0285(15) 0.0170(13) 0.0043(11) 0.0040(11) -0.0087(12)
C53 0.0304(17) 0.0291(16) 0.0282(16) 0.0115(12) 0.0060(13) -0.0099(13)
C54 0.071(3) 0.0437(19) 0.0165(15) 0.0016(13) 0.0002(16) -0.0263(19)
C55 0.0247(17) 0.048(2) 0.0376(19) 0.0193(15) 0.0104(14) -0.0095(15)
C56 0.0141(13) 0.0245(14) 0.0249(15) 0.0037(11) 0.0030(11) -0.0032(11)
C57 0.0281(17) 0.0227(15) 0.0377(18) -0.0006(13) 0.0030(14) 0.0012(13)
C58 0.0153(14) 0.0331(16) 0.0357(17) 0.0036(13) -0.0025(13) -0.0042(12)
C59 0.0210(16) 0.0302(16) 0.0377(18) 0.0123(14) 0.0041(14) 0.0023(13)
C60 0.0090(12) 0.0264(14) 0.0142(12) -0.0016(10) 0.0010(10) -0.0086(10)
C61 0.0143(13) 0.0318(15) 0.0233(14) -0.0069(12) 0.0045(11) -0.0124(12)
C62 0.0200(14) 0.0403(17) 0.0263(15) -0.0151(13) 0.0081(12) -0.0186(13)
C63 0.0208(15) 0.0506(19) 0.0157(14) -0.0064(13) 0.0040(12) -0.0208(14)
C64 0.0210(15) 0.0399(17) 0.0166(14) 0.0020(12) -0.0004(12) -0.0122(13)
C65 0.0147(13) 0.0312(15) 0.0159(13) 0.0002(11) -0.0001(11) -0.0089(11)
C66 0.0300(17) 0.0261(15) 0.0409(18) -0.0050(13) -0.0049(14) -0.0123(13)
C67 0.047(2) 0.073(3) 0.0183(15) -0.0081(15) 0.0016(15) -0.0409(19)
C68 0.0374(18) 0.0253(15) 0.0238(15) 0.0045(12) -0.0072(13) -0.0094(13)
C69 0.0310(18) 0.0261(16) 0.053(2) 0.0151(14) -0.0128(16) -0.0142(14)
C70 0.0284(17) 0.0348(17) 0.0320(17) -0.0014(13) -0.0021(14) -0.0065(14)
C71 0.0344(18) 0.0272(15) 0.0305(17) -0.0008(12) 0.0029(14) -0.0118(13)
C72 0.0295(16) 0.0299(15) 0.0283(16) 0.0059(12) -0.0114(13) -0.0138(13)
C73 0.0293(17) 0.0420(18) 0.0237(15) 0.0054(13) -0.0008(13) -0.0222(14)
Cl1 0.0739(7) 0.0458(5) 0.0333(4) 0.0125(4) -0.0054(4) -0.0314(5)
Cl2 0.0439(5) 0.0257(4) 0.0580(5) -0.0015(3) 0.0053(4) -0.0143(3)
Cl3 0.0413(5) 0.0525(6) 0.1214(10) 0.0471(6) -0.0443(6) -0.0253(5)
Cl4 0.0355(4) 0.0221(3) 0.0355(4) 0.0084(3) -0.0066(3) -0.0112(3)
Cl5 0.0266(4) 0.0308(4) 0.0440(4) -0.0010(3) -0.0005(3) -0.0027(3)
Cl6 0.0405(5) 0.0526(5) 0.0528(6) 0.0258(4) -0.0038(4) -0.0065(4)
Cl7 0.0583(6) 0.0556(6) 0.0526(6) -0.0221(5) -0.0069(5) -0.0112(5)
Cl8 0.0389(5) 0.0537(5) 0.0568(6) -0.0081(4) 0.0085(4) -0.0248(4)
Cl9 0.0359(5) 0.0342(4) 0.0578(6) 0.0065(4) 0.0177(4) -0.0054(4)
Cl10 0.0370(4) 0.0351(4) 0.0437(5) -0.0135(3) -0.0011(4) -0.0134(3)
Cl11 0.0429(5) 0.0487(5) 0.0339(4) -0.0093(4) -0.0015(4) -0.0155(4)
Cl12 0.0831(7) 0.0295(4) 0.0333(4) 0.0051(3) 0.0009(4) -0.0264(4)
Cl13 0.0284(4) 0.0463(4) 0.0250(4) 0.0095(3) -0.0071(3) -0.0113(3)
Cl14 0.0317(4) 0.0389(4) 0.0279(4) -0.0012(3) -0.0082(3) -0.0178(3)
Cl15 0.0321(4) 0.0595(5) 0.0338(4) 0.0151(4) -0.0061(3) -0.0234(4)
Cl16 0.0547(6) 0.0291(4) 0.0857(7) -0.0060(4) -0.0313(5) -0.0131(4)
Cl17 0.0386(4) 0.0425(4) 0.0322(4) 0.0005(3) 0.0050(3) -0.0155(4)
Cl18 0.0266(4) 0.0369(4) 0.0320(4) 0.0114(3) 0.0001(3) -0.0168(3)
Cl19 0.0440(5) 0.0342(4) 0.0341(4) 0.0114(3) -0.0008(4) -0.0206(4)
Cl20 0.0473(5) 0.0861(7) 0.0346(4) -0.0109(4) -0.0020(4) -0.0435(5)

loop_
_atom_type_symbol
_atom_type_description
_atom_type_scat_dispersion_real
_atom_type_scat_dispersion_imag
_atom_type_scat_source
C C 0.0181 0.0091 'International Tables Vol C Tables 4.2.6.8 and 6.1.1.4'
H H 0.0000 0.0000 'International Tables Vol C Tables 4.2.6.8 and 6.1.1.4'
N N 0.0311 0.0180 'International Tables Vol C Tables 4.2.6.8 and 6.1.1.4'
O O 0.0492 0.0322 'International Tables Vol C Tables 4.2.6.8 and 6.1.1.4'
Ni Ni -3.0029 0.5091 'International Tables Vol C Tables 4.2.6.8 and 6.1.1.4'
P P 0.2955 0.4335 'International Tables Vol C Tables 4.2.6.8 and 6.1.1.4'
S S 0.3331 0.5567 'International Tables Vol C Tables 4.2.6.8 and 6.1.1.4'
Cl Cl 0.3639 0.7018 'International Tables Vol C Tables 4.2.6.8 and 6.1.1.4'

loop_
_geom_angle_atom_site_label_1
_geom_angle_atom_site_label_2
_geom_angle_atom_site_label_3
_geom_angle
N3 Ni1 N1 179.71(10)
N3 Ni1 N4 89.83(9)
N1 Ni1 N4 89.93(9)
N3 Ni1 N2 90.39(9)
N1 Ni1 N2 89.85(9)
N4 Ni1 N2 178.07(9)
C1 N1 C4 104.5(2)
C1 N1 Ni1 127.48(17)
C4 N1 Ni1 127.98(17)
C9 N2 C6 104.7(2)
C9 N2 Ni1 127.45(17)
C6 N2 Ni1 127.87(18)
C14 N3 C11 104.6(2)
C14 N3 Ni1 127.74(17)
C11 N3 Ni1 127.49(17)
C19 N4 C16 104.8(2)
C19 N4 Ni1 127.08(16)
C16 N4 Ni1 127.66(17)
O1 P1 C20 116.60(12)
O1 P1 C22 111.03(11)
C20 P1 C22 103.24(12)
O1 P1 C30 110.70(11)
C20 P1 C30 99.70(11)
C22 P1 C30 115.13(12)
O2 S1 O3 119.08(12)
O2 S1 C24 111.22(12)
O3 S1 C24 111.31(13)
O2 S1 C21 111.10(12)
O3 S1 C21 108.43(11)
C24 S1 C21 92.48(12)
O4 S2 O5 117.41(11)
O4 S2 C32 111.97(12)
O5 S2 C32 111.12(12)
O4 S2 C29 110.80(12)
O5 S2 C29 110.03(11)
C32 S2 C29 92.81(12)
N1 C1 C20 126.1(2)
N1 C1 C2 110.9(2)
C20 C1 C2 122.6(2)
C3 C2 C21 131.5(2)
C3 C2 C1 107.0(2)
C21 C2 C1 121.6(2)
C2 C3 C4 106.5(2)
C2 C3 H1 126.7
C4 C3 H1 126.7
C5 C4 N1 125.4(2)
C5 C4 C3 123.4(2)
N1 C4 C3 111.0(2)
C4 C5 C6 121.7(2)
C4 C5 C37 118.5(2)
C6 C5 C37 119.6(2)
N2 C6 C5 125.7(2)
N2 C6 C7 110.7(2)
C5 C6 C7 123.5(2)
C8 C7 C6 107.5(2)
C8 C7 H2 126.3
C6 C7 H2 126.3
C7 C8 C9 106.6(2)
C7 C8 H3 126.7
C9 C8 H3 126.7
N2 C9 C10 125.7(2)
N2 C9 C8 110.6(2)
C10 C9 C8 123.7(2)
C11 C10 C9 121.6(2)
C11 C10 C46 120.3(2)
C9 C10 C46 117.9(2)
N3 C11 C10 125.3(2)
N3 C11 C12 110.5(2)
C10 C11 C12 124.0(2)
C13 C12 C11 107.0(2)
C13 C12 H4 126.5
C11 C12 H4 126.5
C12 C13 C14 107.1(2)
C12 C13 H5 126.4
C14 C13 H5 126.4
N3 C14 C15 125.7(2)
N3 C14 C13 110.7(2)
C15 C14 C13 123.6(2)
C16 C15 C14 121.8(2)
C16 C15 C60 118.2(2)
C14 C15 C60 120.0(2)
C15 C16 N4 124.4(2)
C15 C16 C17 124.5(2)
N4 C16 C17 110.9(2)
C18 C17 C16 106.7(2)
C18 C17 H6 126.7
C16 C17 H6 126.7
C17 C18 C29 131.5(2)
C17 C18 C19 106.1(2)
C29 C18 C19 120.2(2)
N4 C19 C20 126.7(2)
N4 C19 C18 111.3(2)
C20 C19 C18 121.6(2)
C1 C20 C19 119.6(2)
C1 C20 P1 122.74(19)
C19 C20 P1 117.56(19)
C22 C21 C2 128.5(2)
C22 C21 S1 111.07(19)
C2 C21 S1 120.36(18)
C21 C22 C23 113.2(2)
C21 C22 P1 119.6(2)
C23 C22 P1 126.51(19)
C28 C23 C24 118.6(2)
C28 C23 C22 128.6(2)
C24 C23 C22 112.8(2)
C25 C24 C23 123.1(3)
C25 C24 S1 126.8(2)
C23 C24 S1 110.1(2)
C24 C25 C26 117.7(3)
C24 C25 H7 121.1
C26 C25 H7 121.1
C25 C26 C27 120.5(3)
C25 C26 H8 119.7
C27 C26 H8 119.7
C26 C27 C28 120.6(3)
C26 C27 H9 119.7
C28 C27 H9 119.7
C23 C28 C27 119.2(3)
C23 C28 H10 120.4
C27 C28 H10 120.4
C30 C29 C18 128.3(2)
C30 C29 S2 110.6(2)
C18 C29 S2 119.94(18)
C29 C30 C31 113.8(2)
C29 C30 P1 113.7(2)
C31 C30 P1 132.45(19)
C36 C31 C32 117.5(2)
C36 C31 C30 129.7(2)
C32 C31 C30 112.7(2)
C33 C32 C31 123.7(2)
C33 C32 S2 126.2(2)
C31 C32 S2 110.1(2)
C32 C33 C34 117.7(2)
C32 C33 H11 121.1
C34 C33 H11 121.1
C35 C34 C33 119.9(3)
C35 C34 H12 120.1
C33 C34 H12 120.1
C34 C35 C36 121.6(3)
C34 C35 H13 119.2
C36 C35 H13 119.2
C31 C36 C35 119.6(2)
C31 C36 H14 120.2
C35 C36 H14 120.2
C38 C37 C42 120.7(2)
C38 C37 C5 120.0(2)
C42 C37 C5 119.2(2)
C39 C38 C37 118.7(2)
C39 C38 C43 120.0(2)
C37 C38 C43 121.3(2)
C40 C39 C38 121.5(3)
C40 C39 H15 119.3
C38 C39 H15 119.3
C41 C40 C39 118.5(2)
C41 C40 C44 120.9(3)
C39 C40 C44 120.6(3)
C40 C41 C42 122.3(3)
C40 C41 H16 118.8
C42 C41 H16 118.8
C41 C42 C37 118.3(2)
C41 C42 C45 120.9(2)
C37 C42 C45 120.8(2)
C38 C43 H17 109.5
C38 C43 H18 109.5
H17 C43 H18 109.5
C38 C43 H19 109.5
H17 C43 H19 109.5
H18 C43 H19 109.5
C40 C44 H20 109.5
C40 C44 H21 109.5
H20 C44 H21 109.5
C40 C44 H22 109.5
H20 C44 H22 109.5
H21 C44 H22 109.5
C42 C45 H23 109.5
C42 C45 H24 109.5
H23 C45 H24 109.5
C42 C45 H25 109.5
H23 C45 H25 109.5
H24 C45 H25 109.5
C47 C46 C51 119.7(2)
C47 C46 C10 120.6(2)
C51 C46 C10 119.7(2)
C46 C47 C48 121.2(2)
C46 C47 H26 119.4
C48 C47 H26 119.4
C49 C48 C47 117.4(2)
C49 C48 C52 121.6(2)
C47 C48 C52 120.8(2)
C48 C49 C50 122.8(3)
C48 C49 H27 118.6
C50 C49 H27 118.6
C51 C50 C49 118.2(2)
C51 C50 C56 121.8(2)
C49 C50 C56 120.0(2)
C50 C51 C46 120.6(2)
C50 C51 H28 119.7
C46 C51 H28 119.7
C53 C52 C55 106.6(3)
C53 C52 C54 109.8(3)
C55 C52 C54 109.8(3)
C53 C52 C48 111.2(2)
C55 C52 C48 111.8(2)
C54 C52 C48 107.7(2)
C52 C53 H29 109.5
C52 C53 H30 109.5
H29 C53 H30 109.5
C52 C53 H31 109.5
H29 C53 H31 109.5
H30 C53 H31 109.5
C52 C54 H32 109.5
C52 C54 H33 109.5
H32 C54 H33 109.5
C52 C54 H34 109.5
H32 C54 H34 109.5
H33 C54 H34 109.5
C52 C55 H35 109.5
C52 C55 H36 109.5
H35 C55 H36 109.5
C52 C55 H37 109.5
H35 C55 H37 109.5
H36 C55 H37 109.5
C57 C56 C58 109.4(3)
C57 C56 C59 108.3(3)
C58 C56 C59 107.9(3)
C57 C56 C50 110.3(2)
C58 C56 C50 108.4(2)
C59 C56 C50 112.4(2)
C56 C57 H38 109.5
C56 C57 H39 109.5
H38 C57 H39 109.5
C56 C57 H40 109.5
H38 C57 H40 109.5
H39 C57 H40 109.5
C56 C58 H41 109.5
C56 C58 H42 109.5
H41 C58 H42 109.5
C56 C58 H43 109.5
H41 C58 H43 109.5
H42 C58 H43 109.5
C56 C59 H44 109.5
C56 C59 H45 109.5
H44 C59 H45 109.5
C56 C59 H46 109.5
H44 C59 H46 109.5
H45 C59 H46 109.5
C61 C60 C65 120.5(2)
C61 C60 C15 120.5(2)
C65 C60 C15 118.9(2)
C62 C61 C60 118.5(3)
C62 C61 C66 120.0(3)
C60 C61 C66 121.5(2)
C63 C62 C61 122.0(3)
C63 C62 H47 119.0
C61 C62 H47 119.0
C62 C63 C64 118.0(2)
C62 C63 C67 121.4(3)
C64 C63 C67 120.6(3)
C65 C64 C63 122.1(3)
C65 C64 H48 119.0
C63 C64 H48 118.9
C64 C65 C60 118.8(3)
C64 C65 C68 120.9(3)
C60 C65 C68 120.3(2)
C61 C66 H49 109.5
C61 C66 H50 109.5
H49 C66 H50 109.5
C61 C66 H51 109.5
H49 C66 H51 109.5
H50 C66 H51 109.5
C63 C67 H52 109.5
C63 C67 H53 109.5
H52 C67 H53 109.5
C63 C67 H54 109.5
H52 C67 H54 109.5
H53 C67 H54 109.5
C65 C68 H55 109.5
C65 C68 H56 109.5
H55 C68 H56 109.5
C65 C68 H57 109.5
H55 C68 H57 109.5
H56 C68 H57 109.5
Cl3 C69 Cl2 109.2(2)
Cl3 C69 Cl1 110.5(2)
Cl2 C69 Cl1 109.53(19)
Cl3 C69 Cl4 109.71(19)
Cl2 C69 Cl4 108.56(19)
Cl1 C69 Cl4 109.33(19)
Cl6 C70 Cl5 110.33(19)
Cl6 C70 Cl8 109.49(18)
Cl5 C70 Cl8 109.69(18)
Cl6 C70 Cl7 109.85(19)
Cl5 C70 Cl7 108.54(17)
Cl8 C70 Cl7 108.9(2)
Cl9 C71 Cl12 109.16(17)
Cl9 C71 Cl10 110.02(18)
Cl12 C71 Cl10 108.88(17)
Cl9 C71 Cl11 108.89(17)
Cl12 C71 Cl11 111.04(18)
Cl10 C71 Cl11 108.84(17)
Cl14 C72 Cl13 109.97(17)
Cl14 C72 Cl16 109.26(16)
Cl13 C72 Cl16 108.60(17)
Cl14 C72 Cl15 109.99(17)
Cl13 C72 Cl15 109.87(16)
Cl16 C72 Cl15 109.13(18)
Cl18 C73 Cl20 110.25(17)
Cl18 C73 Cl19 110.03(17)
Cl20 C73 Cl19 109.03(18)
Cl18 C73 Cl17 109.45(18)
Cl20 C73 Cl17 108.49(17)
Cl19 C73 Cl17 109.58(17)

loop_
_geom_bond_atom_site_label_1
_geom_bond_atom_site_label_2
_geom_bond_distance
Ni1 N3 1.925(2)
Ni1 N1 1.929(2)
Ni1 N4 1.930(2)
Ni1 N2 1.933(2)
N1 C1 1.368(3)
N1 C4 1.391(3)
N2 C9 1.378(3)
N2 C6 1.379(3)
N3 C14 1.381(3)
N3 C11 1.385(3)
N4 C19 1.359(3)
N4 C16 1.391(3)
P1 O1 1.4825(19)
P1 C20 1.796(3)
P1 C22 1.803(3)
P1 C30 1.823(3)
O2 S1 1.433(2)
O3 S1 1.435(2)
O4 S2 1.4354(19)
O5 S2 1.4382(19)
S1 C24 1.761(3)
S1 C21 1.783(2)
S2 C32 1.759(3)
S2 C29 1.780(3)
C1 C20 1.378(3)
C1 C2 1.443(3)
C2 C3 1.352(4)
C2 C21 1.432(4)
C3 C4 1.431(4)
C3 H1 0.9500
C4 C5 1.377(4)
C5 C6 1.389(4)
C5 C37 1.498(3)
C6 C7 1.424(4)
C7 C8 1.345(4)
C7 H2 0.9500
C8 C9 1.437(4)
C8 H3 0.9500
C9 C10 1.393(4)
C10 C11 1.387(4)
C10 C46 1.490(4)
C11 C12 1.433(4)
C12 C13 1.347(4)
C12 H4 0.9500
C13 C14 1.431(4)
C13 H5 0.9500
C14 C15 1.392(4)
C15 C16 1.377(4)
C15 C60 1.505(3)
C16 C17 1.426(4)
C17 C18 1.367(4)
C17 H6 0.9500
C18 C29 1.433(4)
C18 C19 1.446(3)
C19 C20 1.390(3)
C21 C22 1.351(4)
C22 C23 1.481(4)
C23 C28 1.383(4)
C23 C24 1.400(4)
C24 C25 1.371(4)
C25 C26 1.392(4)
C25 H7 0.9500
C26 C27 1.392(4)
C26 H8 0.9500
C27 C28 1.400(4)
C27 H9 0.9500
C28 H10 0.9500
C29 C30 1.357(4)
C30 C31 1.474(4)
C31 C36 1.387(4)
C31 C32 1.403(4)
C32 C33 1.373(4)
C33 C34 1.393(4)
C33 H11 0.9500
C34 C35 1.385(4)
C34 H12 0.9500
C35 C36 1.389(4)
C35 H13 0.9500
C36 H14 0.9500
C37 C38 1.400(4)
C37 C42 1.405(4)
C38 C39 1.396(4)
C38 C43 1.506(4)
C39 C40 1.388(4)
C39 H15 0.9500
C40 C41 1.382(4)
C40 C44 1.510(4)
C41 C42 1.386(4)
C41 H16 0.9500
C42 C45 1.511(4)
C43 H17 0.9800
C43 H18 0.9800
C43 H19 0.9800
C44 H20 0.9800
C44 H21 0.9800
C44 H22 0.9800
C45 H23 0.9800
C45 H24 0.9800
C45 H25 0.9800
C46 C47 1.389(4)
C46 C51 1.399(4)
C47 C48 1.393(4)
C47 H26 0.9500
C48 C49 1.391(4)
C48 C52 1.545(4)
C49 C50 1.397(4)
C49 H27 0.9500
C50 C51 1.382(4)
C50 C56 1.536(4)
C51 H28 0.9500
C52 C53 1.529(4)
C52 C55 1.531(4)
C52 C54 1.534(4)
C53 H29 0.9800
C53 H30 0.9800
C53 H31 0.9800
C54 H32 0.9800
C54 H33 0.9800
C54 H34 0.9800
C55 H35 0.9800
C55 H36 0.9800
C55 H37 0.9800
C56 C57 1.532(4)
C56 C58 1.533(4)
C56 C59 1.534(4)
C57 H38 0.9800
C57 H39 0.9800
C57 H40 0.9800
C58 H41 0.9800
C58 H42 0.9800
C58 H43 0.9800
C59 H44 0.9800
C59 H45 0.9800
C59 H46 0.9800
C60 C61 1.401(4)
C60 C65 1.403(4)
C61 C62 1.397(4)
C61 C66 1.505(4)
C62 C63 1.387(4)
C62 H47 0.9500
C63 C64 1.392(4)
C63 C67 1.512(4)
C64 C65 1.387(4)
C64 H48 0.9500
C65 C68 1.507(4)
C66 H49 0.9800
C66 H50 0.9800
C66 H51 0.9800
C67 H52 0.9800
C67 H53 0.9800
C67 H54 0.9800
C68 H55 0.9800
C68 H56 0.9800
C68 H57 0.9800
C69 Cl3 1.756(3)
C69 Cl2 1.761(4)
C69 Cl1 1.765(4)
C69 Cl4 1.770(3)
C70 Cl6 1.746(3)
C70 Cl5 1.755(3)
C70 Cl8 1.757(4)
C70 Cl7 1.759(3)
C71 Cl9 1.755(4)
C71 Cl12 1.757(3)
C71 Cl10 1.763(3)
C71 Cl11 1.765(3)
C72 Cl14 1.754(3)
C72 Cl13 1.761(3)
C72 Cl16 1.761(3)
C72 Cl15 1.763(4)
C73 Cl18 1.751(3)
C73 Cl20 1.762(3)
C73 Cl19 1.763(3)
C73 Cl17 1.770(4)

loop_
_geom_torsion_atom_site_label_1
_geom_torsion_atom_site_label_2
_geom_torsion_atom_site_label_3
_geom_torsion_atom_site_label_4
_geom_torsion
C4 N1 C1 C20 -172.9(2)
Ni1 N1 C1 C20 7.1(4)
C4 N1 C1 C2 -0.4(3)
Ni1 N1 C1 C2 179.55(16)
N1 C1 C2 C3 -1.3(3)
C20 C1 C2 C3 171.5(2)
N1 C1 C2 C21 178.6(2)
C20 C1 C2 C21 -8.5(4)
C21 C2 C3 C4 -177.6(3)
C1 C2 C3 C4 2.3(3)
C1 N1 C4 C5 -172.5(2)
Ni1 N1 C4 C5 7.5(4)
C1 N1 C4 C3 1.9(3)
Ni1 N1 C4 C3 -178.08(17)
C2 C3 C4 C5 171.8(2)
C2 C3 C4 N1 -2.7(3)
N1 C4 C5 C6 3.6(4)
C3 C4 C5 C6 -170.1(2)
N1 C4 C5 C37 178.4(2)
C3 C4 C5 C37 4.7(4)
C9 N2 C6 C5 175.4(2)
Ni1 N2 C6 C5 -4.9(4)
C9 N2 C6 C7 -0.3(3)
Ni1 N2 C6 C7 179.42(16)
C4 C5 C6 N2 -5.0(4)
C37 C5 C6 N2 -179.7(2)
C4 C5 C6 C7 170.2(2)
C37 C5 C6 C7 -4.5(4)
N2 C6 C7 C8 0.1(3)
C5 C6 C7 C8 -175.7(2)
C6 C7 C8 C9 0.1(3)
C6 N2 C9 C10 178.3(2)
Ni1 N2 C9 C10 -1.4(4)
C6 N2 C9 C8 0.4(3)
Ni1 N2 C9 C8 -179.37(16)
C7 C8 C9 N2 -0.3(3)
C7 C8 C9 C10 -178.3(2)
N2 C9 C10 C11 -8.0(4)
C8 C9 C10 C11 169.7(2)
N2 C9 C10 C46 177.8(2)
C8 C9 C10 C46 -4.5(4)
C14 N3 C11 C10 -172.9(2)
Ni1 N3 C11 C10 11.7(4)
C14 N3 C11 C12 2.3(3)
Ni1 N3 C11 C12 -173.12(17)
C9 C10 C11 N3 2.7(4)
C46 C10 C11 N3 176.8(2)
C9 C10 C11 C12 -171.8(2)
C46 C10 C11 C12 2.2(4)
N3 C11 C12 C13 -2.6(3)
C10 C11 C12 C13 172.7(2)
C11 C12 C13 C14 1.7(3)
C11 N3 C14 C15 -179.3(2)
Ni1 N3 C14 C15 -3.9(4)
C11 N3 C14 C13 -1.2(3)
Ni1 N3 C14 C13 174.19(17)
C12 C13 C14 N3 -0.4(3)
C12 C13 C14 C15 177.8(2)
N3 C14 C15 C16 10.1(4)
C13 C14 C15 C16 -167.7(3)
N3 C14 C15 C60 -172.6(2)
C13 C14 C15 C60 9.6(4)
C14 C15 C16 N4 0.8(4)
C60 C15 C16 N4 -176.5(2)
C14 C15 C16 C17 175.5(2)
C60 C15 C16 C17 -1.8(4)
C19 N4 C16 C15 170.2(2)
Ni1 N4 C16 C15 -17.6(4)
C19 N4 C16 C17 -5.2(3)
Ni1 N4 C16 C17 167.07(17)
C15 C16 C17 C18 -171.8(2)
N4 C16 C17 C18 3.5(3)
C16 C17 C18 C29 -163.1(3)
C16 C17 C18 C19 -0.4(3)
C16 N4 C19 C20 177.7(2)
Ni1 N4 C19 C20 5.4(4)
C16 N4 C19 C18 4.9(3)
Ni1 N4 C19 C18 -167.38(17)
C17 C18 C19 N4 -2.9(3)
C29 C18 C19 N4 162.2(2)
C17 C18 C19 C20 -176.2(2)
C29 C18 C19 C20 -11.1(4)
N1 C1 C20 C19 11.0(4)
C2 C1 C20 C19 -160.6(2)
N1 C1 C20 P1 -171.7(2)
C2 C1 C20 P1 16.6(4)
N4 C19 C20 C1 -17.6(4)
C18 C19 C20 C1 154.5(2)
N4 C19 C20 P1 165.0(2)
C18 C19 C20 P1 -22.8(3)
O1 P1 C20 C1 108.2(2)
C22 P1 C20 C1 -13.9(3)
C30 P1 C20 C1 -132.7(2)
O1 P1 C20 C19 -74.5(2)
C22 P1 C20 C19 163.4(2)
C30 P1 C20 C19 44.6(2)
C3 C2 C21 C22 178.7(3)
C1 C2 C21 C22 -1.2(4)
C3 C2 C21 S1 2.6(4)
C1 C2 C21 S1 -177.31(19)
O2 S1 C21 C22 -117.7(2)
O3 S1 C21 C22 109.6(2)
C24 S1 C21 C22 -3.8(2)
O2 S1 C21 C2 59.0(2)
O3 S1 C21 C2 -73.6(2)
C24 S1 C21 C2 172.9(2)
C2 C21 C22 C23 -169.7(2)
S1 C21 C22 C23 6.7(3)
C2 C21 C22 P1 1.5(4)
S1 C21 C22 P1 177.87(13)
O1 P1 C22 C21 -120.7(2)
C20 P1 C22 C21 5.0(2)
C30 P1 C22 C21 112.6(2)
O1 P1 C22 C23 49.2(3)
C20 P1 C22 C23 174.9(2)
C30 P1 C22 C23 -77.6(2)
C21 C22 C23 C28 170.8(3)
P1 C22 C23 C28 0.4(4)
C21 C22 C23 C24 -7.2(3)
P1 C22 C23 C24 -177.6(2)
C28 C23 C24 C25 3.8(4)
C22 C23 C24 C25 -177.9(3)
C28 C23 C24 S1 -174.2(2)
C22 C23 C24 S1 4.0(3)
O2 S1 C24 C25 -64.5(3)
O3 S1 C24 C25 70.9(3)
C21 S1 C24 C25 -178.2(3)
O2 S1 C24 C23 113.5(2)
O3 S1 C24 C23 -111.2(2)
C21 S1 C24 C23 -0.3(2)
C23 C24 C25 C26 -1.4(4)
S1 C24 C25 C26 176.2(2)
C24 C25 C26 C27 -1.3(5)
C25 C26 C27 C28 1.6(5)
C24 C23 C28 C27 -3.4(4)
C22 C23 C28 C27 178.7(3)
C26 C27 C28 C23 0.8(5)
C17 C18 C29 C30 175.6(3)
C19 C18 C29 C30 14.9(4)
C17 C18 C29 S2 8.7(4)
C19 C18 C29 S2 -152.01(19)
O4 S2 C29 C30 113.54(19)
O5 S2 C29 C30 -114.95(19)
C32 S2 C29 C30 -1.3(2)
O4 S2 C29 C18 -77.4(2)
O5 S2 C29 C18 54.1(2)
C32 S2 C29 C18 167.8(2)
C18 C29 C30 C31 -166.6(2)
S2 C29 C30 C31 1.2(3)
C18 C29 C30 P1 15.9(4)
S2 C29 C30 P1 -176.27(12)
O1 P1 C30 C29 83.4(2)
C20 P1 C30 C29 -40.0(2)
C22 P1 C30 C29 -149.65(19)
O1 P1 C30 C31 -93.5(3)
C20 P1 C30 C31 143.1(2)
C22 P1 C30 C31 33.5(3)
C29 C30 C31 C36 175.8(3)
P1 C30 C31 C36 -7.3(4)
C29 C30 C31 C32 -0.5(3)
P1 C30 C31 C32 176.3(2)
C36 C31 C32 C33 0.3(4)
C30 C31 C32 C33 177.1(2)
C36 C31 C32 S2 -177.22(19)
C30 C31 C32 S2 -0.4(3)
O4 S2 C32 C33 69.7(3)
O5 S2 C32 C33 -63.7(3)
C29 S2 C32 C33 -176.5(2)
O4 S2 C32 C31 -112.84(19)
O5 S2 C32 C31 113.69(18)
C29 S2 C32 C31 0.94(19)
C31 C32 C33 C34 1.0(4)
S2 C32 C33 C34 178.1(2)
C32 C33 C34 C35 -1.7(4)
C33 C34 C35 C36 1.2(4)
C32 C31 C36 C35 -0.8(4)
C30 C31 C36 C35 -177.0(3)
C34 C35 C36 C31 0.1(4)
C4 C5 C37 C38 -81.1(3)
C6 C5 C37 C38 93.8(3)
C4 C5 C37 C42 96.4(3)
C6 C5 C37 C42 -88.7(3)
C42 C37 C38 C39 0.7(4)
C5 C37 C38 C39 178.1(2)
C42 C37 C38 C43 -178.2(3)
C5 C37 C38 C43 -0.7(4)
C37 C38 C39 C40 -0.8(4)
C43 C38 C39 C40 178.1(3)
C38 C39 C40 C41 0.5(4)
C38 C39 C40 C44 -179.5(3)
C39 C40 C41 C42 0.0(4)
C44 C40 C41 C42 179.9(3)
C40 C41 C42 C37 -0.1(4)
C40 C41 C42 C45 -178.8(3)
C38 C37 C42 C41 -0.2(4)
C5 C37 C42 C41 -177.7(2)
C38 C37 C42 C45 178.5(2)
C5 C37 C42 C45 1.0(4)
C11 C10 C46 C47 115.5(3)
C9 C10 C46 C47 -70.3(3)
C11 C10 C46 C51 -67.5(3)
C9 C10 C46 C51 106.8(3)
C51 C46 C47 C48 0.6(4)
C10 C46 C47 C48 177.7(2)
C46 C47 C48 C49 -1.1(4)
C46 C47 C48 C52 -176.4(2)
C47 C48 C49 C50 0.8(4)
C52 C48 C49 C50 176.0(3)
C48 C49 C50 C51 0.1(4)
C48 C49 C50 C56 178.8(3)
C49 C50 C51 C46 -0.6(4)
C56 C50 C51 C46 -179.4(2)
C47 C46 C51 C50 0.3(4)
C10 C46 C51 C50 -176.8(2)
C49 C48 C52 C53 149.0(3)
C47 C48 C52 C53 -36.0(4)
C49 C48 C52 C55 30.0(4)
C47 C48 C52 C55 -155.0(3)
C49 C48 C52 C54 -90.6(3)
C47 C48 C52 C54 84.4(3)
C51 C50 C56 C57 -126.4(3)
C49 C50 C56 C57 54.9(4)
C51 C50 C56 C58 113.7(3)
C49 C50 C56 C58 -65.0(3)
C51 C50 C56 C59 -5.5(4)
C49 C50 C56 C59 175.8(3)
C16 C15 C60 C61 82.1(3)
C14 C15 C60 C61 -95.2(3)
C16 C15 C60 C65 -96.4(3)
C14 C15 C60 C65 86.2(3)
C65 C60 C61 C62 1.4(4)
C15 C60 C61 C62 -177.1(2)
C65 C60 C61 C66 -179.0(3)
C15 C60 C61 C66 2.5(4)
C60 C61 C62 C63 0.0(4)
C66 C61 C62 C63 -179.6(3)
C61 C62 C63 C64 -1.2(4)
C61 C62 C63 C67 177.2(3)
C62 C63 C64 C65 0.9(4)
C67 C63 C64 C65 -177.5(3)
C63 C64 C65 C60 0.5(4)
C63 C64 C65 C68 179.4(3)
C61 C60 C65 C64 -1.7(4)
C15 C60 C65 C64 176.9(3)
C61 C60 C65 C68 179.4(3)
C15 C60 C65 C68 -2.1(4)
